data_8101885
loop_
_publ_author_name
'da Silva, A. F.'
'de Simone, C. A.'
'Sant'Ana, A. E. G.'
'Pereira, M. A.'
'Malta, V. R. S.'

_publ_section_title
;
Crystal structure of diethyl 4-phenyl-2,6-dimethyl-3,5-pyridinedicarboxylate, 
C~19~H~21~NO~4~, an multidrug resistance reversal agent from Jatropha 
elliptica
;
_journal_issue 4
_journal_name_full 'Zeitschrift f\"ur Kristallographie - New Crystal Structures'
_journal_page_first 611
_journal_page_last 612
_journal_volume 220
_journal_year 2005
_chemical_formula_moiety 'C19 H21 N O4'
_chemical_formula_sum 'C19 H21 N O4'
_chemical_formula_weight 327.37
_chemical_name_systematic
;
 diethyl 4-phenyl-2,6-dimethyl-3,5-pyridinedicarboxylate
;
_space_group_IT_number 14
_symmetry_cell_setting monoclinic
_symmetry_space_group_name_Hall '-P 2yn'
_symmetry_space_group_name_H-M 'P 1 21/n 1'
_atom_sites_solution_hydrogens geom
_atom_sites_solution_primary direct
_atom_sites_solution_secondary difmap
_audit_creation_method SHELXL-97
_cell_angle_alpha 90.000(5)
_cell_angle_beta 99.366(5)
_cell_angle_gamma 90.000(5)
_cell_formula_units_Z 4
_cell_length_a 11.204(5)
_cell_length_b 8.368(5)
_cell_length_c 18.817(5)
_cell_measurement_reflns_used 3765
_cell_measurement_temperature 293(2)
_cell_measurement_theta_max 27.485
_cell_measurement_theta_min 0.998
_cell_volume 1740.7(14)
_computing_cell_refinement 'HKL Scalepack (Otwinowski & Minor 1997)'
_computing_data_collection 'Collect (Nonius BV, 1997-2000)'
_computing_data_reduction 'HKL Denzo and Scalepack (Otw. & Minor 1997)'
_computing_molecular_graphics 'Ortep3 (Farrugia,1997)'
_computing_publication_material 'WinGX-Routine (Farrugia,1997)'
_computing_structure_refinement 'SHELXL-97 (Sheldrick, 1997)'
_computing_structure_solution 'SHELXS-97 (Sheldrick,1997)'
_diffrn_detector 'CCD plate'
_diffrn_detector_area_resol_mean 9
_diffrn_measured_fraction_theta_full 0.987
_diffrn_measured_fraction_theta_max 0.987
_diffrn_measurement_device 'Nonius 95mm KappaCCD'
_diffrn_measurement_device_type CCD
_diffrn_measurement_method 'CCD rotation images, thick slices'
_diffrn_orient_matrix_type 'by Nonius Collect from scalepack cell'
_diffrn_radiation_monochromator 'horizonally mounted graphite crystal'
_diffrn_radiation_probe x-ray
_diffrn_radiation_type MoK\a
_diffrn_radiation_wavelength 0.71073
_diffrn_reflns_av_R_equivalents 0.0226
_diffrn_reflns_av_sigmaI/netI 0.0425
_diffrn_reflns_limit_h_max 14
_diffrn_reflns_limit_h_min -14
_diffrn_reflns_limit_k_max 10
_diffrn_reflns_limit_k_min -10
_diffrn_reflns_limit_l_max 24
_diffrn_reflns_limit_l_min -24
_diffrn_reflns_number 7043
_diffrn_reflns_theta_full 27.48
_diffrn_reflns_theta_max 27.48
_diffrn_reflns_theta_min 2.67
_diffrn_source 'Enraf-Nonius FR590 CCD'
_exptl_absorpt_coefficient_mu 0.088
_exptl_absorpt_correction_type none
_exptl_crystal_colour colorless
_exptl_crystal_density_diffrn 1.249
_exptl_crystal_density_method 'not measured'
_exptl_crystal_description prism
_exptl_crystal_F_000 696
_exptl_crystal_size_max 0.18
_exptl_crystal_size_mid 0.12
_exptl_crystal_size_min 0.08
_refine_diff_density_max 0.212
_refine_diff_density_min -0.151
_refine_diff_density_rms 0.032
_refine_ls_extinction_coef 0.020(6)
_refine_ls_extinction_expression Fc^*^=kFc[1+0.001xFc^2^\l^3^/sin(2\q)]^-1/4^
_refine_ls_extinction_method SHELXL
_refine_ls_goodness_of_fit_ref 1.029
_refine_ls_hydrogen_treatment mixed
_refine_ls_matrix_type full
_refine_ls_number_parameters 218
_refine_ls_number_reflns 3940
_refine_ls_number_restraints 0
_refine_ls_restrained_S_all 1.029
_refine_ls_R_factor_all 0.0784
_refine_ls_R_factor_gt 0.0544
_refine_ls_shift/su_max 0.000
_refine_ls_shift/su_mean 0.000
_refine_ls_structure_factor_coef Fsqd
_refine_ls_weighting_details 'calc w=1/[\s^2^(Fo^2^)+(0.0644P)^2^+0.4551P] where P=(Fo^2^+2Fc^2^)/3'
_refine_ls_weighting_scheme calc
_refine_ls_wR_factor_gt 0.1364
_refine_ls_wR_factor_ref 0.1536
_reflns_number_gt 2815
_reflns_number_total 3940
_reflns_threshold_expression >2sigma(I)
_cod_data_source_file 1267-1673.cff
_cod_data_source_block aldenir2
_cod_depositor_comments
;
The following automatic conversions were performed:
'_diffrn_radiation_probe' value 'X-ray' changed to 'x-ray' according to
'/home/saulius/struct/CIF-dictionaries/cif_core.dic' dictionary named
'cif_core.dic' version 2.4.1 from 2010-06-29.

Automatic conversion script
Id: cif_fix_enum 1555 2011-01-17 13:19:09Z saulius 
;
_cod_original_sg_symbol_H-M P12(1)/n1
_cod_database_code 8101885

loop_
_symmetry_equiv_pos_as_xyz
'x, y, z'
'-x+1/2, y+1/2, -z+1/2'
'-x, -y, -z'
'x-1/2, -y-1/2, z-1/2'

loop_
_atom_site_label
_atom_site_type_symbol
_atom_site_fract_x
_atom_site_fract_y
_atom_site_fract_z
_atom_site_U_iso_or_equiv
_atom_site_adp_type
_atom_site_occupancy
_atom_site_symmetry_multiplicity
_atom_site_Wyckoff_symbol
_atom_site_calc_flag
_atom_site_refinement_flags
_atom_site_disorder_assembly
_atom_site_disorder_group
O3 O 0.74779(10) 0.39408(14) 0.96434(7) 0.0552(3) Uani 1 4 e d . . .
O4 O 0.48900(11) -0.06963(17) 0.75790(7) 0.0642(4) Uani 1 4 e d . . .
C3 C 0.71883(14) 0.1213(2) 0.94054(9) 0.0486(4) Uani 1 4 e d . . .
C20 C 0.83976(17) 0.0045(3) 1.05494(11) 0.0680(5) Uani 1 4 e d . . .
H20A H 0.8358 -0.0882 1.0845 0.102 Uiso 1 4 e calc R . .
H20B H 0.8343 0.0991 1.0831 0.102 Uiso 1 4 e calc R . .
H20C H 0.9151 0.0047 1.0368 0.102 Uiso 1 4 e calc R . .
N1 N 0.66144(14) -0.12327(18) 0.99116(8) 0.0580(4) Uani 1 4 e d . . .
C9 C 0.8269(2) 0.6162(3) 0.90200(14) 0.0831(7) Uani 1 4 e d . . .
H9A H 0.8743 0.7120 0.9096 0.125 Uiso 1 4 e calc R . .
H9B H 0.7470 0.6421 0.8779 0.125 Uiso 1 4 e calc R . .
H9C H 0.8643 0.5433 0.8729 0.125 Uiso 1 4 e calc R . .
O2 O 0.90728(11) 0.25514(18) 0.94041(10) 0.0769(5) Uani 1 4 e d . . .
C5 C 0.54689(15) -0.0241(2) 0.88145(10) 0.0533(4) Uani 1 4 e d . . .
C4 C 0.62139(14) 0.1110(2) 0.88377(9) 0.0490(4) Uani 1 4 e d . . .
C10 C 0.59785(14) 0.2389(2) 0.82837(10) 0.0513(4) Uani 1 4 e d . . .
C7 C 0.80279(14) 0.2618(2) 0.94745(10) 0.0526(4) Uani 1 4 e d . . .
C2 C 0.73627(15) 0.0012(2) 0.99266(10) 0.0526(4) Uani 1 4 e d . . .
C17 C 0.3991(2) -0.0925(3) 0.69325(12) 0.0768(6) Uani 1 4 e d . . .
H17A H 0.3350 -0.1613 0.7044 0.092 Uiso 1 4 e calc R . .
H17B H 0.4366 -0.1447 0.6565 0.092 Uiso 1 4 e calc R . .
O1 O 0.34197(13) -0.0601(3) 0.82460(9) 0.0998(7) Uani 1 4 e d . . .
C16 C 0.44668(16) -0.0518(2) 0.81967(11) 0.0606(5) Uani 1 4 e d . . .
C6 C 0.56829(16) -0.1373(2) 0.93654(10) 0.0568(5) Uani 1 4 e d . . .
C8 C 0.81909(18) 0.5404(2) 0.97285(12) 0.0645(5) Uani 1 4 e d . . .
H8A H 0.9000 0.5162 0.9975 0.077 Uiso 1 4 e calc R . .
H8B H 0.7826 0.6151 1.0024 0.077 Uiso 1 4 e calc R . .
C15 C 0.48686(16) 0.3183(3) 0.81703(12) 0.0657(5) Uani 1 4 e d . . .
H15 H 0.4276 0.2924 0.8444 0.079 Uiso 1 4 e calc R . .
C11 C 0.68470(16) 0.2820(2) 0.78738(10) 0.0579(5) Uani 1 4 e d . . .
H11 H 0.7596 0.2313 0.7950 0.069 Uiso 1 4 e calc R . .
C12 C 0.6615(2) 0.3992(2) 0.73539(11) 0.0684(5) Uani 1 4 e d . . .
H12 H 0.7204 0.4259 0.7078 0.082 Uiso 1 4 e calc R . .
C14 C 0.4654(2) 0.4365(3) 0.76447(14) 0.0792(7) Uani 1 4 e d . . .
H14 H 0.3913 0.4890 0.7567 0.095 Uiso 1 4 e calc R . .
C13 C 0.5522(2) 0.4766(3) 0.72410(13) 0.0758(6) Uani 1 4 e d . . .
H13 H 0.5371 0.5559 0.6892 0.091 Uiso 1 4 e calc R . .
C19 C 0.4928(2) -0.2857(3) 0.93826(13) 0.0773(6) Uani 1 4 e d . . .
H19A H 0.5230 -0.3467 0.9806 0.116 Uiso 1 4 e calc R . .
H19B H 0.4971 -0.3490 0.8962 0.116 Uiso 1 4 e calc R . .
H19C H 0.4103 -0.2561 0.9391 0.116 Uiso 1 4 e calc R . .
C18 C 0.3467(2) 0.0629(3) 0.66519(14) 0.0911(8) Uani 1 4 e d . . .
H18A H 0.2880 0.0447 0.6228 0.137 Uiso 1 4 e calc R . .
H18B H 0.4100 0.1304 0.6534 0.137 Uiso 1 4 e calc R . .
H18C H 0.3084 0.1139 0.7012 0.137 Uiso 1 4 e calc R . .

loop_
_atom_site_aniso_label
_atom_site_aniso_U_11
_atom_site_aniso_U_22
_atom_site_aniso_U_33
_atom_site_aniso_U_23
_atom_site_aniso_U_13
_atom_site_aniso_U_12
O3 0.0498(6) 0.0452(7) 0.0703(8) -0.0061(6) 0.0087(6) -0.0020(5)
O4 0.0584(7) 0.0726(9) 0.0602(8) -0.0111(6) 0.0060(6) -0.0007(6)
C3 0.0433(8) 0.0439(9) 0.0580(10) -0.0045(7) 0.0064(7) 0.0042(7)
C20 0.0648(11) 0.0678(12) 0.0664(13) 0.0034(10) -0.0039(9) 0.0058(10)
N1 0.0636(9) 0.0495(8) 0.0611(9) -0.0016(7) 0.0108(7) 0.0019(7)
C9 0.0973(17) 0.0639(13) 0.0935(17) -0.0013(12) 0.0314(13) -0.0126(12)
O2 0.0424(7) 0.0669(9) 0.1206(13) -0.0040(8) 0.0113(7) 0.0020(6)
C5 0.0445(8) 0.0562(10) 0.0596(10) -0.0079(8) 0.0094(7) -0.0031(7)
C4 0.0416(8) 0.0487(9) 0.0569(10) -0.0042(7) 0.0083(7) 0.0026(7)
C10 0.0469(9) 0.0472(9) 0.0572(10) -0.0057(8) 0.0009(7) 0.0007(7)
C7 0.0417(8) 0.0513(10) 0.0621(10) -0.0012(8) 0.0003(7) 0.0023(7)
C2 0.0525(9) 0.0470(9) 0.0575(10) -0.0054(8) 0.0064(7) 0.0060(8)
C17 0.0774(13) 0.0864(16) 0.0631(13) -0.0161(11) 0.0003(10) -0.0029(12)
O1 0.0495(8) 0.1709(19) 0.0791(11) -0.0145(11) 0.0104(7) -0.0290(10)
C16 0.0518(10) 0.0663(12) 0.0632(12) -0.0077(9) 0.0078(8) -0.0119(9)
C6 0.0579(10) 0.0520(10) 0.0624(11) -0.0069(8) 0.0158(8) -0.0043(8)
C8 0.0647(11) 0.0500(10) 0.0769(13) -0.0066(9) 0.0057(9) -0.0089(8)
C15 0.0466(9) 0.0659(12) 0.0816(14) -0.0028(10) 0.0019(8) 0.0042(9)
C11 0.0561(10) 0.0506(10) 0.0668(11) 0.0005(8) 0.0095(8) 0.0033(8)
C12 0.0833(14) 0.0567(11) 0.0651(12) 0.0015(10) 0.0114(10) -0.0057(10)
C14 0.0607(12) 0.0658(13) 0.1012(18) 0.0047(12) -0.0167(11) 0.0145(10)
C13 0.0845(15) 0.0597(12) 0.0749(14) 0.0091(10) -0.0123(11) -0.0024(11)
C19 0.0803(14) 0.0667(13) 0.0866(16) -0.0038(11) 0.0187(12) -0.0223(11)
C18 0.0874(16) 0.108(2) 0.0732(15) 0.0001(14) -0.0007(12) 0.0142(15)

loop_
_atom_type_symbol
_atom_type_description
_atom_type_scat_dispersion_real
_atom_type_scat_dispersion_imag
_atom_type_scat_source
C C 0.0033 0.0016 'International Tables Vol C Tables 4.2.6.8 and 6.1.1.4'
H H 0.0000 0.0000 'International Tables Vol C Tables 4.2.6.8 and 6.1.1.4'
N N 0.0061 0.0033 'International Tables Vol C Tables 4.2.6.8 and 6.1.1.4'
O O 0.0106 0.0060 'International Tables Vol C Tables 4.2.6.8 and 6.1.1.4'

loop_
_geom_angle_atom_site_label_1
_geom_angle_atom_site_label_2
_geom_angle_atom_site_label_3
_geom_angle
_geom_angle_site_symmetry_1
_geom_angle_site_symmetry_3
_geom_angle_publ_flag
C7 O3 C8 117.30(14) . . ?
C16 O4 C17 116.48(15) . . ?
C2 C3 C4 119.64(16) . . ?
C2 C3 C7 119.34(15) . . ?
C4 C3 C7 120.99(15) . . ?
C2 C20 H20A 109.5 . . ?
C2 C20 H20B 109.5 . . ?
H20A C20 H20B 109.5 . . ?
C2 C20 H20C 109.5 . . ?
H20A C20 H20C 109.5 . . ?
H20B C20 H20C 109.5 . . ?
C2 N1 C6 119.39(16) . . ?
C8 C9 H9A 109.5 . . ?
C8 C9 H9B 109.5 . . ?
H9A C9 H9B 109.5 . . ?
C8 C9 H9C 109.5 . . ?
H9A C9 H9C 109.5 . . ?
H9B C9 H9C 109.5 . . ?
C6 C5 C4 119.66(16) . . ?
C6 C5 C16 119.20(16) . . ?
C4 C5 C16 121.12(17) . . ?
C3 C4 C5 117.37(16) . . ?
C3 C4 C10 121.19(15) . . ?
C5 C4 C10 121.44(15) . . ?
C11 C10 C15 118.72(18) . . ?
C11 C10 C4 121.16(15) . . ?
C15 C10 C4 120.12(17) . . ?
O2 C7 O3 124.28(17) . . ?
O2 C7 C3 124.29(16) . . ?
O3 C7 C3 111.41(14) . . ?
N1 C2 C3 122.10(16) . . ?
N1 C2 C20 115.55(16) . . ?
C3 C2 C20 122.34(16) . . ?
O4 C17 C18 111.10(19) . . ?
O4 C17 H17A 109.4 . . ?
C18 C17 H17A 109.4 . . ?
O4 C17 H17B 109.4 . . ?
C18 C17 H17B 109.4 . . ?
H17A C17 H17B 108.0 . . ?
O1 C16 O4 123.68(18) . . ?
O1 C16 C5 124.82(18) . . ?
O4 C16 C5 111.48(15) . . ?
N1 C6 C5 121.75(17) . . ?
N1 C6 C19 115.09(18) . . ?
C5 C6 C19 123.13(18) . . ?
O3 C8 C9 111.72(18) . . ?
O3 C8 H8A 109.3 . . ?
C9 C8 H8A 109.3 . . ?
O3 C8 H8B 109.3 . . ?
C9 C8 H8B 109.3 . . ?
H8A C8 H8B 107.9 . . ?
C14 C15 C10 119.6(2) . . ?
C14 C15 H15 120.2 . . ?
C10 C15 H15 120.2 . . ?
C12 C11 C10 120.78(18) . . ?
C12 C11 H11 119.6 . . ?
C10 C11 H11 119.6 . . ?
C13 C12 C11 120.4(2) . . ?
C13 C12 H12 119.8 . . ?
C11 C12 H12 119.8 . . ?
C13 C14 C15 120.81(19) . . ?
C13 C14 H14 119.6 . . ?
C15 C14 H14 119.6 . . ?
C14 C13 C12 119.7(2) . . ?
C14 C13 H13 120.1 . . ?
C12 C13 H13 120.1 . . ?
C6 C19 H19A 109.5 . . ?
C6 C19 H19B 109.5 . . ?
H19A C19 H19B 109.5 . . ?
C6 C19 H19C 109.5 . . ?
H19A C19 H19C 109.5 . . ?
H19B C19 H19C 109.5 . . ?
C17 C18 H18A 109.5 . . ?
C17 C18 H18B 109.5 . . ?
H18A C18 H18B 109.5 . . ?
C17 C18 H18C 109.5 . . ?
H18A C18 H18C 109.5 . . ?
H18B C18 H18C 109.5 . . ?

loop_
_geom_bond_atom_site_label_1
_geom_bond_atom_site_label_2
_geom_bond_distance
_geom_bond_site_symmetry_2
_geom_bond_publ_flag
O3 C7 1.330(2) . ?
O3 C8 1.457(2) . ?
O4 C16 1.333(2) . ?
O4 C17 1.460(2) . ?
C3 C2 1.396(3) . ?
C3 C4 1.400(2) . ?
C3 C7 1.498(2) . ?
C20 C2 1.509(3) . ?
C20 H20A 0.9600 . ?
C20 H20B 0.9600 . ?
C20 H20C 0.9600 . ?
N1 C2 1.335(2) . ?
N1 C6 1.345(2) . ?
C9 C8 1.492(3) . ?
C9 H9A 0.9600 . ?
C9 H9B 0.9600 . ?
C9 H9C 0.9600 . ?
O2 C7 1.201(2) . ?
C5 C6 1.396(3) . ?
C5 C4 1.402(2) . ?
C5 C16 1.497(3) . ?
C4 C10 1.487(3) . ?
C10 C11 1.384(3) . ?
C10 C15 1.396(3) . ?
C17 C18 1.488(3) . ?
C17 H17A 0.9700 . ?
C17 H17B 0.9700 . ?
O1 C16 1.194(2) . ?
C6 C19 1.506(3) . ?
C8 H8A 0.9700 . ?
C8 H8B 0.9700 . ?
C15 C14 1.392(3) . ?
C15 H15 0.9300 . ?
C11 C12 1.380(3) . ?
C11 H11 0.9300 . ?
C12 C13 1.371(3) . ?
C12 H12 0.9300 . ?
C14 C13 1.369(3) . ?
C14 H14 0.9300 . ?
C13 H13 0.9300 . ?
C19 H19A 0.9600 . ?
C19 H19B 0.9600 . ?
C19 H19C 0.9600 . ?
C18 H18A 0.9600 . ?
C18 H18B 0.9600 . ?
C18 H18C 0.9600 . ?

loop_
_geom_torsion_atom_site_label_1
_geom_torsion_atom_site_label_2
_geom_torsion_atom_site_label_3
_geom_torsion_atom_site_label_4
_geom_torsion
_geom_torsion_site_symmetry_1
_geom_torsion_site_symmetry_2
_geom_torsion_site_symmetry_3
_geom_torsion_site_symmetry_4
_geom_torsion_publ_flag
C2 C3 C4 C5 -1.5(2) . . . . ?
C7 C3 C4 C5 -179.71(15) . . . . ?
C2 C3 C4 C10 178.26(15) . . . . ?
C7 C3 C4 C10 0.1(2) . . . . ?
C6 C5 C4 C3 3.1(2) . . . . ?
C16 C5 C4 C3 -175.05(15) . . . . ?
C6 C5 C4 C10 -176.66(16) . . . . ?
C16 C5 C4 C10 5.2(2) . . . . ?
C3 C4 C10 C11 57.8(2) . . . . ?
C5 C4 C10 C11 -122.47(19) . . . . ?
C3 C4 C10 C15 -122.01(19) . . . . ?
C5 C4 C10 C15 57.8(2) . . . . ?
C8 O3 C7 O2 1.7(3) . . . . ?
C8 O3 C7 C3 179.96(15) . . . . ?
C2 C3 C7 O2 68.9(3) . . . . ?
C4 C3 C7 O2 -112.9(2) . . . . ?
C2 C3 C7 O3 -109.40(18) . . . . ?
C4 C3 C7 O3 68.8(2) . . . . ?
C6 N1 C2 C3 2.3(3) . . . . ?
C6 N1 C2 C20 -178.51(16) . . . . ?
C4 C3 C2 N1 -1.2(3) . . . . ?
C7 C3 C2 N1 177.01(15) . . . . ?
C4 C3 C2 C20 179.65(16) . . . . ?
C7 C3 C2 C20 -2.1(3) . . . . ?
C16 O4 C17 C18 81.4(2) . . . . ?
C17 O4 C16 O1 3.2(3) . . . . ?
C17 O4 C16 C5 -178.15(17) . . . . ?
C6 C5 C16 O1 63.1(3) . . . . ?
C4 C5 C16 O1 -118.7(2) . . . . ?
C6 C5 C16 O4 -115.54(19) . . . . ?
C4 C5 C16 O4 62.6(2) . . . . ?
C2 N1 C6 C5 -0.6(3) . . . . ?
C2 N1 C6 C19 177.38(17) . . . . ?
C4 C5 C6 N1 -2.2(3) . . . . ?
C16 C5 C6 N1 176.04(16) . . . . ?
C4 C5 C6 C19 -179.97(17) . . . . ?
C16 C5 C6 C19 -1.8(3) . . . . ?
C7 O3 C8 C9 81.2(2) . . . . ?
C11 C10 C15 C14 0.9(3) . . . . ?
C4 C10 C15 C14 -179.29(18) . . . . ?
C15 C10 C11 C12 -1.1(3) . . . . ?
C4 C10 C11 C12 179.10(17) . . . . ?
C10 C11 C12 C13 0.8(3) . . . . ?
C10 C15 C14 C13 -0.5(3) . . . . ?
C15 C14 C13 C12 0.1(4) . . . . ?
C11 C12 C13 C14 -0.3(3) . . . . ?

loop_
_cod_related_entry_id
_cod_related_entry_database
_cod_related_entry_code
1 ChemSpider 547037
